data_7064230
loop_
_publ_author_name
'Xie, Hugen'
'Shi, Haichuan'
'Liu, Chang'
'Zhong, Mei'
'Li, Haoran'
'Du, Niying'
'Lai, Junfu'
'Zou, Qianzai'
'Huang, Ming'
'Yang, Haijun'

_publ_section_title
;
 Energetic triazolotriazines with trifluoromethyl, dinitromethyl and
 nitroamino groups: synthesis, structure and properties
;
_journal_issue 6
_journal_name_full 'New Journal of Chemistry'
_journal_page_first 2817
_journal_page_last 2824
_journal_paper_doi 10.1039/D5NJ04400F
_journal_volume 50
_journal_year 2026
_chemical_formula_moiety 'C7 H14 Cl N2, C6 F4 N9 O6'
_chemical_formula_sum 'C13 H14 Cl F4 N11 O6'
_chemical_formula_weight 531.80
_space_group_crystal_system monoclinic
_space_group_IT_number 14
_space_group_name_Hall '-P 2yn'
_space_group_name_H-M_alt 'P 1 21/n 1'
_atom_sites_solution_hydrogens geom
_atom_sites_solution_primary dual
_audit_creation_date 2025-07-30
_audit_creation_method
;
Olex2 1.2-beta
(compiled 2018.05.29 svn.r3508 for OlexSys, GUI svn.r5506)
;
_audit_update_record
;
2025-11-02 deposited with the CCDC.	2026-01-04 downloaded from the CCDC.
;
_cell_angle_alpha 90
_cell_angle_beta 92.1040(10)
_cell_angle_gamma 90
_cell_formula_units_Z 4
_cell_length_a 11.0309(3)
_cell_length_b 7.8291(2)
_cell_length_c 23.1989(6)
_cell_measurement_reflns_used 9582
_cell_measurement_temperature 150.0(1)
_cell_measurement_theta_max 26.37
_cell_measurement_theta_min 2.75
_cell_volume 2002.15(9)
_computing_cell_refinement 'SAINT V8.41 (?, 2016)'
_computing_data_reduction 'SAINT V8.41 (?, 2016)'
_computing_molecular_graphics 'Olex2 (Dolomanov et al., 2009)'
_computing_publication_material 'Olex2 (Dolomanov et al., 2009)'
_computing_structure_refinement 'ShelXL (Sheldrick, 2015)'
_computing_structure_solution 'ShelXT (Sheldrick, 2015)'
_diffrn_ambient_temperature 150.00(10)
_diffrn_measured_fraction_theta_full 0.998
_diffrn_measured_fraction_theta_max 0.998
_diffrn_measurement_device_type 'Bruker APEX-II CCD'
_diffrn_measurement_method '\f and \w scans'
_diffrn_radiation_type MoK\a
_diffrn_radiation_wavelength 0.71073
_diffrn_reflns_av_R_equivalents 0.0684
_diffrn_reflns_av_unetI/netI 0.0439
_diffrn_reflns_Laue_measured_fraction_full 0.998
_diffrn_reflns_Laue_measured_fraction_max 0.998
_diffrn_reflns_limit_h_max 13
_diffrn_reflns_limit_h_min -13
_diffrn_reflns_limit_k_max 9
_diffrn_reflns_limit_k_min -9
_diffrn_reflns_limit_l_max 28
_diffrn_reflns_limit_l_min -28
_diffrn_reflns_number 22408
_diffrn_reflns_point_group_measured_fraction_full 0.998
_diffrn_reflns_point_group_measured_fraction_max 0.998
_diffrn_reflns_theta_full 25.242
_diffrn_reflns_theta_max 26.383
_diffrn_reflns_theta_min 2.075
_diffrn_standards_number 0
_exptl_absorpt_coefficient_mu 0.290
_exptl_absorpt_correction_T_max 0.4908
_exptl_absorpt_correction_T_min 0.3553
_exptl_absorpt_correction_type none
_exptl_absorpt_process_details
;
SADABS-2016/2 (Bruker,2016/2) was used for absorption correction.
wR2(int) was 0.1226 before and 0.0705 after correction.
The Ratio of minimum to maximum transmission is 0.7239.
The \l/2 correction factor is Not present.
;
_exptl_crystal_colour colourless
_exptl_crystal_colour_primary colourless
_exptl_crystal_density_diffrn 1.764
_exptl_crystal_description block
_exptl_crystal_F_000 1080
_exptl_crystal_size_max 0.26
_exptl_crystal_size_mid 0.25
_exptl_crystal_size_min 0.2
_refine_diff_density_max 0.293
_refine_diff_density_min -0.280
_refine_diff_density_rms 0.054
_refine_ls_extinction_method none
_refine_ls_goodness_of_fit_ref 1.048
_refine_ls_hydrogen_treatment constr
_refine_ls_matrix_type full
_refine_ls_number_parameters 316
_refine_ls_number_reflns 4078
_refine_ls_number_restraints 0
_refine_ls_restrained_S_all 1.048
_refine_ls_R_factor_all 0.0510
_refine_ls_R_factor_gt 0.0395
_refine_ls_shift/su_max 0.001
_refine_ls_shift/su_mean 0.000
_refine_ls_structure_factor_coef Fsqd
_refine_ls_weighting_details 'w=1/[\s^2^(Fo^2^)+(0.0322P)^2^+1.5296P] where P=(Fo^2^+2Fc^2^)/3'
_refine_ls_weighting_scheme calc
_refine_ls_wR_factor_gt 0.0914
_refine_ls_wR_factor_ref 0.0990
_reflns_Friedel_coverage 0.000
_reflns_number_gt 3408
_reflns_number_total 4078
_reflns_threshold_expression 'I > 2\s(I)'
_cod_data_source_file d5nj04400f2.cif
_cod_data_source_block dhxg1_0m
_cod_database_code 7064230
_shelx_shelxl_version_number 2019/3
_shelx_space_group_comment
;
The symmetry employed for this shelxl refinement is uniquely defined
by the following loop, which should always be used as a source of
symmetry information in preference to the above space-group names.
They are only intended as comments.
;
_shelx_estimated_absorpt_t_max 0.944
_shelx_estimated_absorpt_t_min 0.928
_olex2_refinement_description
;
1. Fixed Uiso
 At 1.2 times of:
  All C(H,H) groups
2.a Secondary CH2 refined with riding coordinates:
 C10(H10A,H10B), C11(H11A,H11B), C7(H7A,H7B), C8(H8A,H8B), C12(H12A,H12B),
 C13(H13A,H13B), C9(H9A,H9B)
;
_olex2_submission_special_instructions 'No special instructions were received'

loop_
_space_group_symop_operation_xyz
'x, y, z'
'-x+1/2, y+1/2, -z+1/2'
'-x, -y, -z'
'x-1/2, -y-1/2, z-1/2'

loop_
_atom_site_label
_atom_site_type_symbol
_atom_site_fract_x
_atom_site_fract_y
_atom_site_fract_z
_atom_site_U_iso_or_equiv
_atom_site_adp_type
_atom_site_occupancy
_atom_site_site_symmetry_order
_atom_site_calc_flag
_atom_site_refinement_flags_posn
_atom_site_refinement_flags_adp
_atom_site_refinement_flags_occupancy
_atom_site_disorder_assembly
_atom_site_disorder_group
Cl1 Cl 0.34261(5) 0.92821(7) 0.93897(2) 0.03665(15) Uani 1 1 d . . . . .
F4 F 0.60433(10) 0.37052(14) 0.49172(5) 0.0265(3) Uani 1 1 d . . . . .
F3 F 0.78032(11) 1.06577(18) 0.73664(6) 0.0444(4) Uani 1 1 d . . . . .
O3 O 0.76188(12) 0.20221(17) 0.60661(6) 0.0268(3) Uani 1 1 d . . . . .
F1 F 0.63920(15) 0.9976(2) 0.79300(6) 0.0529(4) Uani 1 1 d . . . . .
O4 O 0.78670(13) 0.19105(18) 0.51391(7) 0.0318(3) Uani 1 1 d . . . . .
F2 F 0.60368(14) 1.17148(17) 0.72405(7) 0.0525(4) Uani 1 1 d . . . . .
O5 O 0.52184(14) 0.07243(18) 0.58981(7) 0.0338(4) Uani 1 1 d . . . . .
O1 O 0.81843(15) 0.84747(18) 0.55330(7) 0.0360(4) Uani 1 1 d . . . . .
O6 O 0.43299(14) 0.1707(2) 0.51175(7) 0.0381(4) Uani 1 1 d . . . . .
N3 N 0.63726(13) 0.69435(18) 0.63873(6) 0.0160(3) Uani 1 1 d . . . . .
N5 N 0.47949(14) 0.43908(19) 0.61604(7) 0.0197(3) Uani 1 1 d . . . . .
N2 N 0.70422(13) 0.82629(19) 0.66198(7) 0.0183(3) Uani 1 1 d . . . . .
N11 N 0.38364(13) 0.66638(19) 0.86644(7) 0.0184(3) Uani 1 1 d . . . . .
N1 N 0.52111(14) 0.8033(2) 0.70516(7) 0.0206(3) Uani 1 1 d . . . . .
N6 N 0.77492(14) 0.57227(19) 0.57156(7) 0.0210(3) Uani 1 1 d . . . . .
N8 N 0.73075(14) 0.22606(19) 0.55654(7) 0.0208(3) Uani 1 1 d . . . . .
N7 N 0.85202(14) 0.71480(19) 0.57539(7) 0.0214(3) Uani 1 1 d . . . . .
O2 O 0.95276(14) 0.6891(2) 0.59655(9) 0.0449(4) Uani 1 1 d . . . . .
N4 N 0.44631(14) 0.5549(2) 0.65421(7) 0.0220(3) Uani 1 1 d . . . . .
N9 N 0.51135(14) 0.1709(2) 0.54971(7) 0.0240(4) Uani 1 1 d . . . . .
N10 N 0.28883(15) 0.4243(2) 0.80589(8) 0.0277(4) Uani 1 1 d . . . . .
C3 C 0.67387(16) 0.5789(2) 0.59815(7) 0.0161(4) Uani 1 1 d . . . . .
C2 C 0.58432(15) 0.4482(2) 0.59013(8) 0.0164(4) Uani 1 1 d . . . . .
C4 C 0.52795(15) 0.6800(2) 0.66578(8) 0.0178(4) Uani 1 1 d . . . . .
C5 C 0.62838(16) 0.8832(2) 0.70037(8) 0.0187(4) Uani 1 1 d . . . . .
C1 C 0.60654(16) 0.3139(2) 0.54655(8) 0.0188(4) Uani 1 1 d . . . . .
C10 C 0.48057(17) 0.5723(3) 0.83451(9) 0.0267(4) Uani 1 1 d . . . . .
H10A H 0.541793 0.524619 0.862329 0.032 Uiso 1 1 calc R . . . .
H10B H 0.522008 0.651904 0.808546 0.032 Uiso 1 1 calc R . . . .
C11 C 0.41991(19) 0.4272(3) 0.79916(9) 0.0291(5) Uani 1 1 d . . . . .
H11A H 0.437079 0.442558 0.757892 0.035 Uiso 1 1 calc R . . . .
H11B H 0.454864 0.316419 0.811887 0.035 Uiso 1 1 calc R . . . .
C7 C 0.44538(18) 0.8052(3) 0.90078(9) 0.0262(4) Uani 1 1 d . . . . .
H7A H 0.489667 0.880323 0.874447 0.031 Uiso 1 1 calc R . . . .
H7B H 0.505477 0.753553 0.928329 0.031 Uiso 1 1 calc R . . . .
C6 C 0.66335(18) 1.0304(2) 0.73862(9) 0.0249(4) Uani 1 1 d . . . . .
C8 C 0.29281(19) 0.7377(3) 0.82241(9) 0.0292(5) Uani 1 1 d . . . . .
H8A H 0.333253 0.819159 0.796738 0.035 Uiso 1 1 calc R . . . .
H8B H 0.227639 0.799052 0.842076 0.035 Uiso 1 1 calc R . . . .
C12 C 0.3231(2) 0.5395(3) 0.90484(9) 0.0305(5) Uani 1 1 d . . . . .
H12A H 0.260350 0.597383 0.927209 0.037 Uiso 1 1 calc R . . . .
H12B H 0.383723 0.488788 0.932329 0.037 Uiso 1 1 calc R . . . .
C13 C 0.2648(2) 0.3995(3) 0.86705(10) 0.0304(5) Uani 1 1 d . . . . .
H13A H 0.296958 0.286933 0.879697 0.036 Uiso 1 1 calc R . . . .
H13B H 0.176117 0.399218 0.872115 0.036 Uiso 1 1 calc R . . . .
C9 C 0.2388(2) 0.5884(3) 0.78694(11) 0.0362(5) Uani 1 1 d . . . . .
H9A H 0.149721 0.586916 0.790610 0.043 Uiso 1 1 calc R . . . .
H9B H 0.255770 0.605771 0.745742 0.043 Uiso 1 1 calc R . . . .

loop_
_atom_site_aniso_label
_atom_site_aniso_U_11
_atom_site_aniso_U_22
_atom_site_aniso_U_33
_atom_site_aniso_U_23
_atom_site_aniso_U_13
_atom_site_aniso_U_12
Cl1 0.0441(3) 0.0317(3) 0.0351(3) -0.0104(2) 0.0153(2) -0.0034(2)
F4 0.0355(6) 0.0260(6) 0.0176(6) 0.0034(5) -0.0024(5) 0.0027(5)
F3 0.0286(7) 0.0506(8) 0.0548(9) -0.0313(7) 0.0103(6) -0.0137(6)
O3 0.0265(7) 0.0251(7) 0.0282(8) 0.0043(6) -0.0056(6) 0.0035(6)
F1 0.0804(11) 0.0576(9) 0.0217(7) -0.0144(6) 0.0136(7) -0.0322(8)
O4 0.0341(8) 0.0266(7) 0.0355(9) -0.0051(6) 0.0142(7) 0.0049(6)
F2 0.0651(10) 0.0273(7) 0.0640(10) -0.0193(7) -0.0108(8) 0.0134(7)
O5 0.0360(8) 0.0273(8) 0.0381(9) 0.0051(7) 0.0005(7) -0.0089(6)
O1 0.0550(10) 0.0190(7) 0.0338(9) 0.0057(6) -0.0027(7) -0.0040(7)
O6 0.0284(8) 0.0419(9) 0.0428(9) -0.0107(7) -0.0132(7) -0.0041(7)
N3 0.0165(7) 0.0160(7) 0.0154(7) -0.0008(6) 0.0003(6) 0.0003(6)
N5 0.0175(7) 0.0218(8) 0.0195(8) 0.0002(6) -0.0004(6) 0.0002(6)
N2 0.0204(8) 0.0157(7) 0.0189(8) -0.0025(6) 0.0013(6) -0.0009(6)
N11 0.0170(7) 0.0207(8) 0.0177(8) 0.0006(6) 0.0021(6) 0.0001(6)
N1 0.0176(7) 0.0219(8) 0.0223(8) -0.0032(6) 0.0005(6) 0.0023(6)
N6 0.0222(8) 0.0169(7) 0.0244(9) -0.0043(6) 0.0069(6) -0.0042(6)
N8 0.0220(8) 0.0134(7) 0.0272(9) -0.0012(6) 0.0027(7) 0.0002(6)
N7 0.0232(8) 0.0185(8) 0.0229(8) -0.0026(7) 0.0075(7) -0.0036(6)
O2 0.0253(8) 0.0318(8) 0.0767(13) -0.0093(8) -0.0108(8) 0.0007(7)
N4 0.0192(8) 0.0244(8) 0.0227(8) -0.0037(7) 0.0032(6) -0.0009(6)
N9 0.0222(8) 0.0212(8) 0.0283(9) -0.0081(7) -0.0007(7) -0.0010(6)
N10 0.0272(9) 0.0253(9) 0.0302(9) -0.0008(7) -0.0046(7) -0.0015(7)
C3 0.0195(9) 0.0153(8) 0.0134(9) 0.0005(7) -0.0013(7) 0.0026(7)
C2 0.0168(8) 0.0159(8) 0.0166(9) 0.0013(7) -0.0015(7) 0.0004(7)
C4 0.0145(8) 0.0223(9) 0.0167(9) 0.0015(7) 0.0010(7) 0.0035(7)
C5 0.0205(9) 0.0187(9) 0.0167(9) -0.0005(7) 0.0002(7) 0.0034(7)
C1 0.0209(9) 0.0189(9) 0.0165(9) 0.0019(7) -0.0023(7) -0.0002(7)
C10 0.0196(9) 0.0279(10) 0.0331(11) -0.0030(9) 0.0081(8) 0.0025(8)
C11 0.0331(11) 0.0309(11) 0.0237(11) -0.0042(9) 0.0039(9) 0.0025(9)
C7 0.0248(10) 0.0278(10) 0.0263(11) -0.0050(8) 0.0053(8) -0.0056(8)
C6 0.0258(10) 0.0253(10) 0.0238(10) -0.0057(8) 0.0053(8) -0.0010(8)
C8 0.0295(11) 0.0252(10) 0.0322(11) 0.0022(9) -0.0090(9) 0.0070(8)
C12 0.0338(11) 0.0344(11) 0.0236(11) 0.0052(9) 0.0061(9) -0.0104(9)
C13 0.0315(11) 0.0248(10) 0.0354(12) 0.0007(9) 0.0077(9) -0.0057(8)
C9 0.0372(12) 0.0305(11) 0.0396(13) -0.0004(10) -0.0169(10) 0.0020(9)

loop_
_atom_type_symbol
_atom_type_description
_atom_type_scat_dispersion_real
_atom_type_scat_dispersion_imag
_atom_type_scat_source
C C 0.0033 0.0016 'International Tables Vol C Tables 4.2.6.8 and 6.1.1.4'
H H 0.0000 0.0000 'International Tables Vol C Tables 4.2.6.8 and 6.1.1.4'
Cl Cl 0.1484 0.1585 'International Tables Vol C Tables 4.2.6.8 and 6.1.1.4'
F F 0.0171 0.0103 'International Tables Vol C Tables 4.2.6.8 and 6.1.1.4'
N N 0.0061 0.0033 'International Tables Vol C Tables 4.2.6.8 and 6.1.1.4'
O O 0.0106 0.0060 'International Tables Vol C Tables 4.2.6.8 and 6.1.1.4'

loop_
_geom_angle_atom_site_label_1
_geom_angle_atom_site_label_2
_geom_angle_atom_site_label_3
_geom_angle
_geom_angle_site_symmetry_1
_geom_angle_site_symmetry_3
_geom_angle_publ_flag
N2 N3 C3 126.68(14) . . ?
N2 N3 C4 110.44(14) . . ?
C3 N3 C4 122.62(15) . . ?
C2 N5 N4 122.15(15) . . ?
C5 N2 N3 100.01(14) . . ?
C7 N11 C10 107.33(14) . . ?
C7 N11 C8 111.67(15) . . ?
C7 N11 C12 111.52(15) . . ?
C8 N11 C10 108.15(15) . . ?
C12 N11 C10 107.75(15) . . ?
C12 N11 C8 110.24(15) . . ?
C4 N1 C5 101.99(15) . . ?
C3 N6 N7 117.93(15) . . ?
O3 N8 O4 127.55(16) . . ?
O3 N8 C1 115.52(15) . . ?
O4 N8 C1 116.92(16) . . ?
O1 N7 N6 118.68(16) . . ?
O1 N7 O2 125.07(17) . . ?
O2 N7 N6 115.90(15) . . ?
N5 N4 C4 115.43(15) . . ?
O5 N9 O6 127.15(17) . . ?
O5 N9 C1 116.98(15) . . ?
O6 N9 C1 115.87(16) . . ?
C11 N10 C13 108.68(16) . . ?
C9 N10 C11 108.58(17) . . ?
C9 N10 C13 109.19(18) . . ?
N3 C3 C2 109.89(15) . . ?
N6 C3 N3 129.15(16) . . ?
N6 C3 C2 120.83(16) . . ?
N5 C2 C3 126.19(16) . . ?
N5 C2 C1 116.04(15) . . ?
C3 C2 C1 117.69(16) . . ?
N1 C4 N3 108.91(15) . . ?
N1 C4 N4 127.38(17) . . ?
N4 C4 N3 123.67(16) . . ?
N2 C5 N1 118.62(16) . . ?
N2 C5 C6 120.22(16) . . ?
N1 C5 C6 121.13(16) . . ?
F4 C1 N8 105.89(14) . . ?
F4 C1 N9 107.21(14) . . ?
F4 C1 C2 114.32(15) . . ?
N9 C1 N8 105.82(13) . . ?
C2 C1 N8 112.41(14) . . ?
C2 C1 N9 110.67(15) . . ?
N11 C10 H10A 110.0 . . ?
N11 C10 H10B 110.0 . . ?
N11 C10 C11 108.57(15) . . ?
H10A C10 H10B 108.4 . . ?
C11 C10 H10A 110.0 . . ?
C11 C10 H10B 110.0 . . ?
N10 C11 C10 111.55(16) . . ?
N10 C11 H11A 109.3 . . ?
N10 C11 H11B 109.3 . . ?
C10 C11 H11A 109.3 . . ?
C10 C11 H11B 109.3 . . ?
H11A C11 H11B 108.0 . . ?
Cl1 C7 H7A 109.2 . . ?
Cl1 C7 H7B 109.2 . . ?
N11 C7 Cl1 112.21(13) . . ?
N11 C7 H7A 109.2 . . ?
N11 C7 H7B 109.2 . . ?
H7A C7 H7B 107.9 . . ?
F3 C6 F1 107.74(17) . . ?
F3 C6 F2 107.03(17) . . ?
F3 C6 C5 111.81(16) . . ?
F1 C6 C5 111.05(16) . . ?
F2 C6 F1 106.83(17) . . ?
F2 C6 C5 112.11(16) . . ?
N11 C8 H8A 110.0 . . ?
N11 C8 H8B 110.0 . . ?
N11 C8 C9 108.37(16) . . ?
H8A C8 H8B 108.4 . . ?
C9 C8 H8A 110.0 . . ?
C9 C8 H8B 110.0 . . ?
N11 C12 H12A 110.0 . . ?
N11 C12 H12B 110.0 . . ?
N11 C12 C13 108.63(16) . . ?
H12A C12 H12B 108.3 . . ?
C13 C12 H12A 110.0 . . ?
C13 C12 H12B 110.0 . . ?
N10 C13 C12 111.88(16) . . ?
N10 C13 H13A 109.2 . . ?
N10 C13 H13B 109.2 . . ?
C12 C13 H13A 109.2 . . ?
C12 C13 H13B 109.2 . . ?
H13A C13 H13B 107.9 . . ?
N10 C9 C8 111.94(16) . . ?
N10 C9 H9A 109.2 . . ?
N10 C9 H9B 109.2 . . ?
C8 C9 H9A 109.2 . . ?
C8 C9 H9B 109.2 . . ?
H9A C9 H9B 107.9 . . ?

loop_
_geom_bond_atom_site_label_1
_geom_bond_atom_site_label_2
_geom_bond_distance
_geom_bond_site_symmetry_2
_geom_bond_publ_flag
Cl1 C7 1.753(2) . ?
F4 C1 1.347(2) . ?
F3 C6 1.322(2) . ?
O3 N8 1.214(2) . ?
F1 C6 1.324(2) . ?
O4 N8 1.216(2) . ?
F2 C6 1.324(2) . ?
O5 N9 1.210(2) . ?
O1 N7 1.210(2) . ?
O6 N9 1.211(2) . ?
N3 N2 1.369(2) . ?
N3 C3 1.377(2) . ?
N3 C4 1.384(2) . ?
N5 N4 1.328(2) . ?
N5 C2 1.325(2) . ?
N2 C5 1.321(2) . ?
N11 C10 1.514(2) . ?
N11 C7 1.496(2) . ?
N11 C8 1.511(2) . ?
N11 C12 1.507(2) . ?
N1 C4 1.333(2) . ?
N1 C5 1.347(2) . ?
N6 N7 1.404(2) . ?
N6 C3 1.295(2) . ?
N8 C1 1.543(2) . ?
N7 O2 1.215(2) . ?
N4 C4 1.351(2) . ?
N9 C1 1.538(2) . ?
N10 C11 1.460(3) . ?
N10 C13 1.466(3) . ?
N10 C9 1.459(3) . ?
C3 C2 1.429(2) . ?
C2 C1 1.486(3) . ?
C5 C6 1.496(3) . ?
C10 H10A 0.9900 . ?
C10 H10B 0.9900 . ?
C10 C11 1.540(3) . ?
C11 H11A 0.9900 . ?
C11 H11B 0.9900 . ?
C7 H7A 0.9900 . ?
C7 H7B 0.9900 . ?
C8 H8A 0.9900 . ?
C8 H8B 0.9900 . ?
C8 C9 1.537(3) . ?
C12 H12A 0.9900 . ?
C12 H12B 0.9900 . ?
C12 C13 1.530(3) . ?
C13 H13A 0.9900 . ?
C13 H13B 0.9900 . ?
C9 H9A 0.9900 . ?
C9 H9B 0.9900 . ?

loop_
_geom_torsion_atom_site_label_1
_geom_torsion_atom_site_label_2
_geom_torsion_atom_site_label_3
_geom_torsion_atom_site_label_4
_geom_torsion
_geom_torsion_site_symmetry_1
_geom_torsion_site_symmetry_2
_geom_torsion_site_symmetry_3
_geom_torsion_site_symmetry_4
_geom_torsion_publ_flag
O3 N8 C1 F4 163.36(14) . . . . ?
O3 N8 C1 N9 -83.04(17) . . . . ?
O3 N8 C1 C2 37.9(2) . . . . ?
O4 N8 C1 F4 -15.6(2) . . . . ?
O4 N8 C1 N9 97.97(17) . . . . ?
O4 N8 C1 C2 -141.12(16) . . . . ?
O5 N9 C1 F4 159.93(16) . . . . ?
O5 N9 C1 N8 47.2(2) . . . . ?
O5 N9 C1 C2 -74.8(2) . . . . ?
O6 N9 C1 F4 -20.8(2) . . . . ?
O6 N9 C1 N8 -133.51(16) . . . . ?
O6 N9 C1 C2 104.46(18) . . . . ?
N3 N2 C5 N1 0.6(2) . . . . ?
N3 N2 C5 C6 178.93(16) . . . . ?
N3 C3 C2 N5 1.8(2) . . . . ?
N3 C3 C2 C1 178.39(15) . . . . ?
N5 N4 C4 N3 2.6(2) . . . . ?
N5 N4 C4 N1 -174.59(17) . . . . ?
N5 C2 C1 F4 109.99(18) . . . . ?
N5 C2 C1 N8 -129.26(16) . . . . ?
N5 C2 C1 N9 -11.2(2) . . . . ?
N2 N3 C3 N6 -3.1(3) . . . . ?
N2 N3 C3 C2 172.85(15) . . . . ?
N2 N3 C4 N1 1.70(19) . . . . ?
N2 N3 C4 N4 -175.97(16) . . . . ?
N2 C5 C6 F3 -12.7(3) . . . . ?
N2 C5 C6 F1 -133.07(19) . . . . ?
N2 C5 C6 F2 107.5(2) . . . . ?
N11 C10 C11 N10 0.9(2) . . . . ?
N11 C8 C9 N10 0.5(3) . . . . ?
N11 C12 C13 N10 2.5(2) . . . . ?
N1 C5 C6 F3 165.61(17) . . . . ?
N1 C5 C6 F1 45.2(2) . . . . ?
N1 C5 C6 F2 -74.2(2) . . . . ?
N6 C3 C2 N5 178.12(17) . . . . ?
N6 C3 C2 C1 -5.3(2) . . . . ?
N7 N6 C3 N3 -12.5(3) . . . . ?
N7 N6 C3 C2 171.92(16) . . . . ?
N4 N5 C2 C3 -0.7(3) . . . . ?
N4 N5 C2 C1 -177.36(15) . . . . ?
C3 N3 N2 C5 -175.50(16) . . . . ?
C3 N3 C4 N1 176.16(15) . . . . ?
C3 N3 C4 N4 -1.5(3) . . . . ?
C3 N6 N7 O1 -66.2(2) . . . . ?
C3 N6 N7 O2 120.2(2) . . . . ?
C3 C2 C1 F4 -67.0(2) . . . . ?
C3 C2 C1 N8 53.8(2) . . . . ?
C3 C2 C1 N9 171.86(14) . . . . ?
C2 N5 N4 C4 -1.5(2) . . . . ?
C4 N3 N2 C5 -1.33(18) . . . . ?
C4 N3 C3 N6 -176.61(17) . . . . ?
C4 N3 C3 C2 -0.7(2) . . . . ?
C4 N1 C5 N2 0.4(2) . . . . ?
C4 N1 C5 C6 -177.94(17) . . . . ?
C5 N1 C4 N3 -1.21(18) . . . . ?
C5 N1 C4 N4 176.35(18) . . . . ?
C10 N11 C7 Cl1 178.69(13) . . . . ?
C10 N11 C8 C9 59.1(2) . . . . ?
C10 N11 C12 C13 -61.0(2) . . . . ?
C11 N10 C13 C12 58.0(2) . . . . ?
C11 N10 C9 C8 -60.0(2) . . . . ?
C7 N11 C10 C11 179.44(16) . . . . ?
C7 N11 C8 C9 176.95(17) . . . . ?
C7 N11 C12 C13 -178.59(16) . . . . ?
C8 N11 C10 C11 -59.9(2) . . . . ?
C8 N11 C7 Cl1 60.32(19) . . . . ?
C8 N11 C12 C13 56.8(2) . . . . ?
C12 N11 C10 C11 59.2(2) . . . . ?
C12 N11 C7 Cl1 -63.51(19) . . . . ?
C12 N11 C8 C9 -58.5(2) . . . . ?
C13 N10 C11 C10 -59.7(2) . . . . ?
C13 N10 C9 C8 58.3(2) . . . . ?
C9 N10 C11 C10 59.0(2) . . . . ?
C9 N10 C13 C12 -60.3(2) . . . . ?
